data_7039194
loop_
_publ_author_name
'Kubanik, Mario'
'Kandioller, Wolfgang'
'Kim, Kunwoo'
'Anderson, Robert F.'
'Klapproth, Erik'
'Jakupec, Michael A.'
'Roller, Alexander'
'S\"ohnel, Tilo'
'Keppler, Bernhard K.'
'Hartinger, Christian G.'

_publ_section_title
;
 Towards targeting anticancer drugs: ruthenium(ii)-arene complexes with
 biologically active naphthoquinone-derived ligand systems.
;
_journal_issue 33
_journal_name_full 'Dalton transactions (Cambridge, England : 2003)'
_journal_page_first 13091
_journal_page_last 13103
_journal_paper_doi 10.1039/c6dt01110a
_journal_volume 45
_journal_year 2016
_chemical_formula_moiety 'C22 H23 Cl O3 Ru'
_chemical_formula_sum 'C22 H23 Cl O3 Ru'
_chemical_formula_weight 471.92
_chemical_name_systematic
;
 ?
;
_space_group_crystal_system monoclinic
_space_group_IT_number 14
_space_group_name_Hall '-P 2yn'
_space_group_name_H-M_alt 'P 1 21/n 1'
_symmetry_space_group_name_Hall '-P 2yn'
_symmetry_space_group_name_H-M 'P 1 21/n 1'
_atom_sites_solution_hydrogens geom
_atom_sites_solution_primary direct
_atom_sites_solution_secondary difmap
_audit_creation_method SHELXL-2013
_audit_update_record
;
2016-03-17 deposited with the CCDC.
2016-05-06 downloaded from the CCDC.
;
_cell_angle_alpha 90
_cell_angle_beta 100.110(2)
_cell_angle_gamma 90
_cell_formula_units_Z 4
_cell_length_a 15.5644(8)
_cell_length_b 7.9491(4)
_cell_length_c 15.7175(8)
_cell_measurement_reflns_used 9995
_cell_measurement_temperature 100(2)
_cell_measurement_theta_max 25.332
_cell_measurement_theta_min 3.215
_cell_volume 1914.42(17)
_computing_cell_refinement '<i>SAINT</i> (Bruker, 2008)'
_computing_data_collection '<i>APEX2</i> (Bruker, 2008)'
_computing_data_reduction '<i>SAINT</i> (Bruker, 2008)'
_computing_publication_material 'SHELXL-2013 (Sheldrick, 2013)'
_computing_structure_refinement 'SHELXL-2013 (Sheldrick, 2013)'
_computing_structure_solution 'SHELXS-2013 (Sheldrick, 2013)'
_diffrn_ambient_temperature 100(2)
_diffrn_measured_fraction_theta_full 0.999
_diffrn_measured_fraction_theta_max 0.997
_diffrn_measurement_device_type 'Bruker SMART APEXII CCD'
_diffrn_measurement_method '\w and \f scans'
_diffrn_radiation_type MoK\a
_diffrn_radiation_wavelength 0.71073
_diffrn_reflns_av_R_equivalents 0.0547
_diffrn_reflns_av_unetI/netI 0.0395
_diffrn_reflns_Laue_measured_fraction_full 0.999
_diffrn_reflns_Laue_measured_fraction_max 0.997
_diffrn_reflns_limit_h_max 20
_diffrn_reflns_limit_h_min -19
_diffrn_reflns_limit_k_max 10
_diffrn_reflns_limit_k_min -10
_diffrn_reflns_limit_l_max 20
_diffrn_reflns_limit_l_min -18
_diffrn_reflns_number 22737
_diffrn_reflns_point_group_measured_fraction_full 0.999
_diffrn_reflns_point_group_measured_fraction_max 0.997
_diffrn_reflns_theta_full 25.242
_diffrn_reflns_theta_max 27.880
_diffrn_reflns_theta_min 1.698
_diffrn_source 'fine-focus sealed tube'
_exptl_absorpt_coefficient_mu 0.978
_exptl_absorpt_correction_T_max 0.7456
_exptl_absorpt_correction_T_min 0.6839
_exptl_absorpt_correction_type multi-scan
_exptl_absorpt_process_details '(<i>SADABS</i>; Bruker, 2004)'
_exptl_crystal_colour black
_exptl_crystal_density_diffrn 1.637
_exptl_crystal_description block
_exptl_crystal_F_000 960
_exptl_crystal_size_max 0.360
_exptl_crystal_size_mid 0.320
_exptl_crystal_size_min 0.300
_refine_diff_density_max 0.464
_refine_diff_density_min -0.585
_refine_diff_density_rms 0.088
_refine_ls_extinction_method none
_refine_ls_goodness_of_fit_ref 1.047
_refine_ls_hydrogen_treatment constr
_refine_ls_matrix_type full
_refine_ls_number_parameters 248
_refine_ls_number_reflns 4557
_refine_ls_number_restraints 0
_refine_ls_restrained_S_all 1.047
_refine_ls_R_factor_all 0.0272
_refine_ls_R_factor_gt 0.0253
_refine_ls_shift/su_max 0.003
_refine_ls_shift/su_mean 0.000
_refine_ls_structure_factor_coef Fsqd
_refine_ls_weighting_details
;
 w=1/[\s^2^(Fo^2^)+(0.0245P)^2^+1.3125P]
 where P=(Fo^2^+2Fc^2^)/3
;
_refine_ls_weighting_scheme calc
_refine_ls_wR_factor_gt 0.0651
_refine_ls_wR_factor_ref 0.0666
_reflns_Friedel_coverage 0.000
_reflns_number_gt 4242
_reflns_number_total 4557
_reflns_threshold_expression 'I > 2\s(I)'
_cod_data_source_file c6dt01110a2.cif
_cod_data_source_block KuKi32_0m
_cod_depositor_comments 'Adding full bibliography for 7039193--7039196.cif.'
_cod_database_code 7039194
_shelx_space_group_comment
;
The symmetry employed for this shelxl refinement is uniquely defined
by the following loop, which should always be used as a source of
symmetry information in preference to the above space-group names.
They are only intended as comments.
;
_shelx_estimated_absorpt_t_min 0.720
_shelx_estimated_absorpt_t_max 0.758
_shelxl_version_number 2013-2

loop_
_space_group_symop_operation_xyz
'x, y, z'
'-x+1/2, y+1/2, -z+1/2'
'-x, -y, -z'
'x-1/2, -y-1/2, z-1/2'

loop_
_atom_site_label
_atom_site_type_symbol
_atom_site_fract_x
_atom_site_fract_y
_atom_site_fract_z
_atom_site_U_iso_or_equiv
_atom_site_adp_type
_atom_site_occupancy
_atom_site_site_symmetry_order
_atom_site_calc_flag
_atom_site_refinement_flags_posn
_atom_site_refinement_flags_adp
C1 C 0.75043(11) 1.0889(2) -0.00180(12) 0.0148(3) Uani 1 1 d . .
C2 C 0.77645(11) 1.1803(2) -0.06684(11) 0.0161(3) Uani 1 1 d . .
C3 C 0.71286(12) 1.2190(2) -0.14806(12) 0.0200(4) Uani 1 1 d . .
H3A H 0.7307 1.3243 -0.1738 0.024 Uiso 1 1 calc R U
H3B H 0.6542 1.2371 -0.1335 0.024 Uiso 1 1 calc R U
C4 C 0.70846(17) 1.0773(3) -0.21384(15) 0.0356(5) Uani 1 1 d . .
H4A H 0.7646 1.0683 -0.2337 0.053 Uiso 1 1 calc R U
H4B H 0.6623 1.1013 -0.2632 0.053 Uiso 1 1 calc R U
H4C H 0.6957 0.9711 -0.1870 0.053 Uiso 1 1 calc R U
C5 C 0.86624(12) 1.2392(2) -0.05825(12) 0.0196(4) Uani 1 1 d . .
C6 C 0.93131(11) 1.1893(2) 0.02020(12) 0.0183(4) Uani 1 1 d . .
C7 C 0.90525(11) 1.0942(2) 0.08630(12) 0.0161(3) Uani 1 1 d . .
C8 C 0.81301(12) 1.04941(19) 0.07796(12) 0.0146(3) Uani 1 1 d . .
C9 C 0.96576(13) 1.0425(2) 0.15818(13) 0.0201(4) Uani 1 1 d . .
H9 H 0.9476 0.9772 0.2024 0.024 Uiso 1 1 calc R U
C10 C 1.05266(13) 1.0880(3) 0.16388(14) 0.0249(4) Uani 1 1 d . .
H10 H 1.0944 1.0536 0.2123 0.030 Uiso 1 1 calc R U
C11 C 1.07898(12) 1.1840(3) 0.09884(14) 0.0269(4) Uani 1 1 d . .
H11 H 1.1386 1.2146 0.1032 0.032 Uiso 1 1 calc R U
C12 C 1.01851(13) 1.2353(2) 0.02751(13) 0.0236(4) Uani 1 1 d . .
H12 H 1.0368 1.3018 -0.0162 0.028 Uiso 1 1 calc R U
C13 C 0.53644(11) 0.7905(2) 0.05922(12) 0.0188(4) Uani 1 1 d . .
H13 H 0.5077 0.8133 -0.0017 0.023 Uiso 1 1 calc R U
C14 C 0.51261(11) 0.8902(2) 0.12571(12) 0.0186(4) Uani 1 1 d . .
H14 H 0.4678 0.9802 0.1098 0.022 Uiso 1 1 calc R U
C15 C 0.56340(12) 0.8907(2) 0.21085(12) 0.0200(4) Uani 1 1 d . .
C16 C 0.54162(14) 1.0051(3) 0.27985(14) 0.0271(4) Uani 1 1 d . .
H16A H 0.5074 0.9433 0.3163 0.041 Uiso 1 1 calc R U
H16B H 0.5076 1.1009 0.2530 0.041 Uiso 1 1 calc R U
H16C H 0.5957 1.0460 0.3154 0.041 Uiso 1 1 calc R U
C17 C 0.63821(12) 0.7867(2) 0.22618(12) 0.0204(4) Uani 1 1 d . .
H17 H 0.6816 0.8032 0.2805 0.024 Uiso 1 1 calc R U
C18 C 0.66220(12) 0.6865(2) 0.15916(13) 0.0203(4) Uani 1 1 d . .
H18 H 0.7219 0.6360 0.1686 0.024 Uiso 1 1 calc R U
C19 C 0.61253(12) 0.6852(2) 0.07369(13) 0.0194(4) Uani 1 1 d . .
C20 C 0.64200(14) 0.5841(2) 0.00182(14) 0.0239(4) Uani 1 1 d . .
H20 H 0.6272 0.4638 0.0109 0.029 Uiso 1 1 calc R U
C21 C 0.74084(16) 0.5933(3) 0.00683(18) 0.0379(5) Uani 1 1 d . .
H21A H 0.7590 0.7114 0.0069 0.057 Uiso 1 1 calc R U
H21B H 0.7569 0.5357 -0.0432 0.057 Uiso 1 1 calc R U
H21C H 0.7700 0.5387 0.0601 0.057 Uiso 1 1 calc R U
C22 C 0.59489(17) 0.6333(3) -0.08807(15) 0.0386(6) Uani 1 1 d . .
H22A H 0.5320 0.6163 -0.0918 0.058 Uiso 1 1 calc R U
H22B H 0.6160 0.5633 -0.1314 0.058 Uiso 1 1 calc R U
H22C H 0.6064 0.7519 -0.0988 0.058 Uiso 1 1 calc R U
O1 O 0.67195(8) 1.02903(16) -0.00427(8) 0.0170(3) Uani 1 1 d . .
O2 O 0.78452(8) 0.97559(15) 0.13719(8) 0.0166(3) Uani 1 1 d . .
O3 O 0.89036(10) 1.3278(2) -0.11405(10) 0.0316(3) Uani 1 1 d . .
Cl Cl 0.64597(3) 1.23774(5) 0.15126(3) 0.02111(10) Uani 1 1 d . .
Ru Ru 0.64733(2) 0.94428(2) 0.11504(2) 0.01354(6) Uani 1 1 d . .

loop_
_atom_site_aniso_label
_atom_site_aniso_U_11
_atom_site_aniso_U_22
_atom_site_aniso_U_33
_atom_site_aniso_U_23
_atom_site_aniso_U_13
_atom_site_aniso_U_12
C1 0.0137(8) 0.0144(7) 0.0161(9) -0.0013(6) 0.0021(7) -0.0007(6)
C2 0.0169(8) 0.0165(8) 0.0153(9) 0.0003(6) 0.0043(7) 0.0001(6)
C3 0.0197(9) 0.0218(8) 0.0189(9) 0.0053(7) 0.0042(7) 0.0005(7)
C4 0.0381(13) 0.0405(12) 0.0240(12) -0.0059(9) -0.0060(10) 0.0118(10)
C5 0.0194(9) 0.0193(8) 0.0214(10) 0.0003(7) 0.0075(7) -0.0011(7)
C6 0.0163(8) 0.0203(8) 0.0201(9) -0.0042(7) 0.0078(7) -0.0010(7)
C7 0.0131(8) 0.0178(8) 0.0179(9) -0.0047(7) 0.0041(7) 0.0003(6)
C8 0.0160(9) 0.0128(7) 0.0153(9) -0.0020(6) 0.0032(7) 0.0010(6)
C9 0.0167(9) 0.0240(9) 0.0196(10) -0.0052(7) 0.0032(7) 0.0007(7)
C10 0.0142(9) 0.0346(10) 0.0246(11) -0.0081(8) 0.0000(8) 0.0021(8)
C11 0.0145(9) 0.0368(11) 0.0300(11) -0.0125(9) 0.0057(8) -0.0042(8)
C12 0.0196(9) 0.0285(9) 0.0250(10) -0.0067(8) 0.0104(8) -0.0053(7)
C13 0.0164(8) 0.0166(8) 0.0222(9) 0.0058(7) 0.0001(7) -0.0054(7)
C14 0.0131(8) 0.0199(8) 0.0228(10) 0.0068(7) 0.0032(7) -0.0015(7)
C15 0.0188(9) 0.0225(9) 0.0202(9) 0.0053(7) 0.0075(7) -0.0039(7)
C16 0.0267(10) 0.0330(10) 0.0241(11) 0.0020(9) 0.0113(8) -0.0003(9)
C17 0.0185(9) 0.0237(9) 0.0186(9) 0.0109(7) 0.0025(7) -0.0024(7)
C18 0.0179(8) 0.0178(8) 0.0253(10) 0.0105(7) 0.0036(7) 0.0002(7)
C19 0.0181(8) 0.0159(8) 0.0240(10) 0.0048(7) 0.0031(7) -0.0036(7)
C20 0.0270(10) 0.0169(8) 0.0279(11) 0.0010(7) 0.0047(8) -0.0009(7)
C21 0.0321(12) 0.0360(11) 0.0479(15) -0.0138(11) 0.0133(11) 0.0003(10)
C22 0.0504(15) 0.0389(12) 0.0256(12) -0.0024(9) 0.0040(10) 0.0168(11)
O1 0.0139(6) 0.0217(6) 0.0149(6) 0.0040(5) 0.0011(5) -0.0040(5)
O2 0.0139(6) 0.0196(6) 0.0160(7) 0.0033(5) 0.0016(5) 0.0001(5)
O3 0.0247(7) 0.0397(9) 0.0323(8) 0.0143(7) 0.0097(6) -0.0051(6)
Cl 0.0206(2) 0.01655(19) 0.0263(3) 0.00086(16) 0.00441(18) -0.00087(15)
Ru 0.01108(9) 0.01492(8) 0.01428(10) 0.00439(5) 0.00132(6) -0.00089(4)

loop_
_atom_type_symbol
_atom_type_description
_atom_type_scat_dispersion_real
_atom_type_scat_dispersion_imag
_atom_type_scat_source
C C 0.0033 0.0016 'International Tables Vol C Tables 4.2.6.8 and 6.1.1.4'
H H 0.0000 0.0000 'International Tables Vol C Tables 4.2.6.8 and 6.1.1.4'
O O 0.0106 0.0060 'International Tables Vol C Tables 4.2.6.8 and 6.1.1.4'
Cl Cl 0.1484 0.1585 'International Tables Vol C Tables 4.2.6.8 and 6.1.1.4'
Ru Ru -1.2594 0.8363 'International Tables Vol C Tables 4.2.6.8 and 6.1.1.4'

loop_
_geom_angle_atom_site_label_1
_geom_angle_atom_site_label_2
_geom_angle_atom_site_label_3
_geom_angle
O1 C1 C2 124.61(16)
O1 C1 C8 114.91(15)
C2 C1 C8 120.47(16)
C1 C2 C5 120.31(16)
C1 C2 C3 120.31(16)
C5 C2 C3 119.38(16)
C2 C3 C4 111.69(16)
C2 C3 H3A 109.3
C4 C3 H3A 109.3
C2 C3 H3B 109.3
C4 C3 H3B 109.3
H3A C3 H3B 107.9
C3 C4 H4A 109.5
C3 C4 H4B 109.5
H4A C4 H4B 109.5
C3 C4 H4C 109.5
H4A C4 H4C 109.5
H4B C4 H4C 109.5
O3 C5 C2 121.60(17)
O3 C5 C6 119.21(17)
C2 C5 C6 119.19(15)
C12 C6 C7 119.08(17)
C12 C6 C5 120.33(17)
C7 C6 C5 120.59(16)
C9 C7 C6 121.03(17)
C9 C7 C8 120.78(17)
C6 C7 C8 118.18(16)
O2 C8 C7 121.35(17)
O2 C8 C1 117.72(16)
C7 C8 C1 120.93(16)
C10 C9 C7 119.06(19)
C10 C9 H9 120.5
C7 C9 H9 120.5
C9 C10 C11 120.27(19)
C9 C10 H10 119.9
C11 C10 H10 119.9
C12 C11 C10 120.45(18)
C12 C11 H11 119.8
C10 C11 H11 119.8
C6 C12 C11 120.09(19)
C6 C12 H12 120.0
C11 C12 H12 120.0
C14 C13 C19 121.78(17)
C14 C13 Ru 71.23(10)
C19 C13 Ru 71.87(10)
C14 C13 H13 118.4
C19 C13 H13 118.4
Ru C13 H13 118.4
C13 C14 C15 121.36(17)
C13 C14 Ru 70.85(10)
C15 C14 Ru 71.91(10)
C13 C14 H14 118.6
C15 C14 H14 118.6
Ru C14 H14 118.6
C17 C15 C14 117.47(18)
C17 C15 C16 121.04(18)
C14 C15 C16 121.38(17)
C17 C15 Ru 70.12(10)
C14 C15 Ru 69.96(10)
C16 C15 Ru 127.89(13)
C15 C16 H16A 109.5
C15 C16 H16B 109.5
H16A C16 H16B 109.5
C15 C16 H16C 109.5
H16A C16 H16C 109.5
H16B C16 H16C 109.5
C15 C17 C18 121.12(17)
C15 C17 Ru 72.19(10)
C18 C17 Ru 70.41(10)
C15 C17 H17 118.7
C18 C17 H17 118.7
Ru C17 H17 118.7
C17 C18 C19 122.15(17)
C17 C18 Ru 71.32(10)
C19 C18 Ru 72.26(9)
C17 C18 H18 118.2
C19 C18 H18 118.2
Ru C18 H18 118.2
C18 C19 C13 116.12(18)
C18 C19 C20 121.24(16)
C13 C19 C20 122.57(17)
C18 C19 Ru 69.53(10)
C13 C19 Ru 69.77(10)
C20 C19 Ru 128.59(13)
C19 C20 C22 113.22(17)
C19 C20 C21 111.62(17)
C22 C20 C21 110.6(2)
C19 C20 H20 107.0
C22 C20 H20 107.0
C21 C20 H20 107.0
C20 C21 H21A 109.5
C20 C21 H21B 109.5
H21A C21 H21B 109.5
C20 C21 H21C 109.5
H21A C21 H21C 109.5
H21B C21 H21C 109.5
C20 C22 H22A 109.5
C20 C22 H22B 109.5
H22A C22 H22B 109.5
C20 C22 H22C 109.5
H22A C22 H22C 109.5
H22B C22 H22C 109.5
C1 O1 Ru 114.13(11)
C8 O2 Ru 114.43(11)
O1 Ru O2 76.77(5)
O1 Ru C18 124.53(6)
O2 Ru C18 90.60(6)
O1 Ru C13 94.41(6)
O2 Ru C13 147.16(6)
C18 Ru C13 68.21(7)
O1 Ru C17 162.65(6)
O2 Ru C17 98.15(6)
C18 Ru C17 38.27(7)
C13 Ru C17 80.84(7)
O1 Ru C14 117.63(6)
O2 Ru C14 165.59(6)
C18 Ru C14 80.70(7)
C13 Ru C14 37.92(7)
C17 Ru C14 67.94(7)
O1 Ru C19 96.38(6)
O2 Ru C19 110.35(6)
C18 Ru C19 38.21(7)
C13 Ru C19 38.35(7)
C17 Ru C19 69.54(7)
C14 Ru C19 69.32(7)
O1 Ru C15 154.20(6)
O2 Ru C15 127.79(6)
C18 Ru C15 68.92(7)
C13 Ru C15 69.04(7)
C17 Ru C15 37.69(7)
C14 Ru C15 38.13(7)
C19 Ru C15 82.88(7)
O1 Ru Cl 84.85(4)
O2 Ru Cl 84.12(4)
C18 Ru Cl 148.10(6)
C13 Ru Cl 127.10(5)
C17 Ru Cl 111.38(5)
C14 Ru Cl 97.18(5)
C19 Ru Cl 165.41(5)
C15 Ru Cl 89.70(5)

loop_
_geom_bond_atom_site_label_1
_geom_bond_atom_site_label_2
_geom_bond_distance
C1 O1 1.305(2)
C1 C2 1.372(2)
C1 C8 1.480(2)
C2 C5 1.457(2)
C2 C3 1.503(2)
C3 C4 1.523(3)
C3 H3A 0.9900
C3 H3B 0.9900
C4 H4A 0.9800
C4 H4B 0.9800
C4 H4C 0.9800
C5 O3 1.233(2)
C5 C6 1.505(3)
C6 C12 1.391(3)
C6 C7 1.401(3)
C7 C9 1.399(3)
C7 C8 1.462(2)
C8 O2 1.246(2)
C9 C10 1.388(3)
C9 H9 0.9500
C10 C11 1.394(3)
C10 H10 0.9500
C11 C12 1.392(3)
C11 H11 0.9500
C12 H12 0.9500
C13 C14 1.412(3)
C13 C19 1.435(3)
C13 Ru 2.1706(17)
C13 H13 1.0000
C14 C15 1.430(3)
C14 Ru 2.1756(17)
C14 H14 1.0000
C15 C17 1.414(3)
C15 C16 1.499(3)
C15 Ru 2.2014(18)
C16 H16A 0.9800
C16 H16B 0.9800
C16 H16C 0.9800
C17 C18 1.422(3)
C17 Ru 2.1744(17)
C17 H17 1.0000
C18 C19 1.428(3)
C18 Ru 2.1624(17)
C18 H18 1.0000
C19 C20 1.521(3)
C19 Ru 2.1984(18)
C20 C22 1.524(3)
C20 C21 1.528(3)
C20 H20 1.0000
C21 H21A 0.9800
C21 H21B 0.9800
C21 H21C 0.9800
C22 H22A 0.9800
C22 H22B 0.9800
C22 H22C 0.9800
O1 Ru 2.0904(13)
O2 Ru 2.1169(13)
Cl Ru 2.4022(4)
